data_4322178
loop_
_publ_author_name
'R. P. Sartoris'
'L. Ortigoza'
'N. M. C. Casado'
'Rafael Calvo'
'E. E. Castellano'
'O. E. Piro'

_publ_contact_author
;
        Rafael Calvo
        Departamento de F\'isica
        Facultad de Bioqu\'imica y Ciencias Biol\'ogicas
        Universidad Nacional del Litoral and INTEC (CONICET-UNL)
        C.C. 91, 3000 Santa Fe 
        Argentina
;
_publ_contact_author_email rcalvo@intec.unl.edu.ar
_publ_contact_author_fax '54 342 455 0944'
_publ_contact_author_phone '54 342 457 5213'
_publ_section_title
;
 Structure, Single Crystal EPR Spectra, and Exchange Interactions in
 [Cu(l-proline)2]2.5H2O and Cu(d,l-proline)2.2H2O
;
_journal_name_full 'Inorganic Chemistry'
_journal_page_first 3598
_journal_page_last 3604
_journal_paper_doi 10.1021/ic9900758
_journal_volume 38
_journal_year 1999
_chemical_formula_structural '[Cu(L-pro)2(H2O)][Cu(L-pro)2(H2O)2].H2O'
_chemical_formula_sum 'C20 H42 Cu2 N4 O13'
_chemical_formula_weight 637.66
_chemical_name_systematic
; 
 aquabis(L-prolinate)copper(II) diaquabis(L-prolinate)copper(II) monohydrate
;
_space_group_IT_number 4
_symmetry_cell_setting monoclinic
_symmetry_space_group_name_Hall 'P 2yb'
_symmetry_space_group_name_H-M 'P 1 21 1'
_atom_sites_solution_hydrogens mixed
_atom_sites_solution_primary direct
_atom_sites_solution_secondary difmap
_audit_creation_method 'manual editing of example.cif (CRYSDATA)'
_cell_angle_alpha 90.00
_cell_angle_beta 114.96(1)
_cell_angle_gamma 90.00
_cell_formula_units_Z 2
_cell_length_a 11.187(1)
_cell_length_b 12.172(3)
_cell_length_c 11.661(1)
_cell_measurement_reflns_used 25
_cell_measurement_temperature 293(2)
_cell_measurement_theta_max 15.2
_cell_measurement_theta_min 11.0
_cell_volume 1439.6(4)
_computing_cell_refinement 'Enraf-Nonius CAD4'
_computing_data_collection 'Enraf-Nonius CAD4'
_computing_data_reduction 'SDP (Frenz, 1983)'
_computing_molecular_graphics 'ORTEP (Johnson, 1965)'
_computing_structure_refinement 'SHELX-76 (Sheldrick, 1976)'
_computing_structure_solution 'SHELX-76 (Sheldrick, 1976)'
_diffrn_ambient_temperature 293(2)
_diffrn_measurement_device 'Enraf-Nonius CAD4'
_diffrn_measurement_method \w-2\q-scan
_diffrn_radiation_monochromator graphite
_diffrn_radiation_source 'fine-focus sealed tube'
_diffrn_radiation_type MoK\a
_diffrn_radiation_wavelength 0.71073
_diffrn_reflns_av_R_equivalents 0.022
_diffrn_reflns_limit_h_max 12
_diffrn_reflns_limit_h_min -13
_diffrn_reflns_limit_k_max 14
_diffrn_reflns_limit_k_min 0
_diffrn_reflns_limit_l_max 13
_diffrn_reflns_limit_l_min 0
_diffrn_reflns_number 2563
_diffrn_reflns_theta_max 30.00
_diffrn_reflns_theta_min 1.00
_diffrn_standards_decay_% 1.6
_diffrn_standards_interval_time 30
_diffrn_standards_number 1
_exptl_absorpt_coefficient_mu 1.475
_exptl_absorpt_correction_T_max 0.878
_exptl_absorpt_correction_T_min 0.753
_exptl_absorpt_correction_type numerical
_exptl_crystal_colour blue
_exptl_crystal_density_diffrn 1.554
_exptl_crystal_description prism
_exptl_crystal_F_000 694
_exptl_crystal_size_max 0.40
_exptl_crystal_size_mid 0.10
_exptl_crystal_size_min 0.10
_refine_diff_density_max 0.29
_refine_diff_density_min -0.33
_refine_ls_abs_structure_details yes
_refine_ls_extinction_method none
_refine_ls_goodness_of_fit_obs 1.23
_refine_ls_hydrogen_treatment fixed
_refine_ls_matrix_type blocked
_refine_ls_number_parameters 353
_refine_ls_number_reflns 1833
_refine_ls_R_factor_obs 0.038
_refine_ls_shift/esd_max 0.09
_refine_ls_structure_factor_coef F
_refine_ls_weighting_details w=1/[\s^2^(Fo)+0.0006F^2^]
_refine_ls_weighting_scheme calc
_refine_ls_wR_factor_obs 0.040
_reflns_number_observed 1833
_reflns_number_total 2446
_reflns_observed_criterion I>3\s(I)
_cod_data_source_file ic9900758.cif
_cod_data_source_block s76
_cod_depositor_comments
;
The following automatic conversions were performed:

'_refine_ls_weighting_scheme' value 'w=1/[\s^2^(Fo)+0.0006F^2^]' was
changed to 'calc'. New tag '_refine_ls_weighting_details' was
created. The value of the new tag was set to
'w=1/[\s^2^(Fo)+0.0006F^2^]'.

Automatic conversion script
Id: cif_fix_values 3143 2015-03-26 13:38:13Z robertas 
;
_cod_database_code 4322178

loop_
_symmetry_equiv_pos_as_xyz
x,y,z
-x,y+1/2,-z

loop_
_atom_site_aniso_label
_atom_site_aniso_U_11
_atom_site_aniso_U_22
_atom_site_aniso_U_33
_atom_site_aniso_U_23
_atom_site_aniso_U_13
_atom_site_aniso_U_12
Cu1 0.0459(4) 0.0460(5) 0.0415(4) -0.0098(5) 0.0251(3) -0.0050(5)
N11 0.053(3) 0.042(3) 0.049(3) -0.003(4) 0.034(3) -0.003(4)
O111 0.053(3) 0.064(4) 0.072(4) -0.030(3) 0.038(3) -0.013(3)
O112 0.076(4) 0.053(4) 0.079(4) -0.020(3) 0.036(4) -0.023(3)
C111 0.059(5) 0.035(5) 0.047(4) 0.000(4) 0.024(4) -0.002(4)
C112 0.038(4) 0.064(5) 0.046(4) -0.008(4) 0.021(3) -0.002(4)
C113 0.095(8) 0.13(1) 0.103(8) -0.034(8) 0.078(7) -0.060(8)
C114 0.102(7) 0.075(7) 0.078(6) -0.015(6) 0.069(6) -0.031(6)
C115 0.079(6) 0.085(7) 0.046(4) -0.012(4) 0.040(4) -0.020(5)
N12 0.044(3) 0.055(5) 0.044(3) -0.004(3) 0.024(3) 0.004(3)
O121 0.062(4) 0.066(4) 0.051(3) -0.024(3) 0.033(3) -0.011(3)
O122 0.091(5) 0.113(6) 0.064(4) -0.038(4) 0.032(4) -0.046(5)
C121 0.059(5) 0.065(6) 0.041(4) -0.008(4) 0.022(4) -0.016(5)
C122 0.044(4) 0.068(6) 0.054(5) -0.017(4) 0.023(4) -0.014(4)
C123 0.052(6) 0.12(1) 0.12(1) -0.03(1) 0.007(6) -0.005(7)
C124 0.087(9) 0.074(8) 0.17(1) 0.018(9) 0.000(9) 0.021(7)
C125 0.064(6) 0.065(6) 0.070(6) -0.001(5) 0.020(5) 0.015(5)
Cu2 0.0657(6) 0.0821(8) 0.0708(6) -0.0405(6) 0.0477(5) -0.0360(6)
N21 0.054(4) 0.069(6) 0.037(3) -0.020(3) 0.023(3) -0.015(3)
O211 0.071(4) 0.075(4) 0.047(3) -0.021(3) 0.037(3) -0.018(3)
O212 0.100(5) 0.075(5) 0.084(5) -0.036(4) 0.048(4) -0.019(4)
C211 0.057(5) 0.053(5) 0.035(4) -0.009(4) 0.014(4) -0.011(4)
C212 0.047(4) 0.057(5) 0.043(4) 0.007(4) 0.022(4) -0.003(4)
C213 0.054(5) 0.058(6) 0.108(8) -0.021(6) 0.029(5) -0.006(5)
C214 0.057(6) 0.10(1) 0.095(8) -0.016(7) 0.012(5) -0.001(6)
C215 0.079(6) 0.066(7) 0.083(6) -0.015(5) 0.048(6) -0.015(5)
N22 0.058(4) 0.047(4) 0.058(4) 0.006(3) 0.039(3) -0.002(3)
O221 0.051(3) 0.081(4) 0.069(4) -0.036(3) 0.034(3) -0.024(3)
O222 0.084(5) 0.053(4) 0.089(5) -0.021(4) 0.030(4) -0.013(4)
C221 0.044(4) 0.036(4) 0.048(4) 0.006(4) 0.014(4) 0.001(3)
C222 0.044(4) 0.061(6) 0.064(5) 0.002(5) 0.018(4) -0.006(4)
C223 0.23(2) 0.12(1) 0.16(1) -0.07(1) 0.16(1) -0.11(1)
C224 0.15(1) 0.11(1) 0.104(9) -0.005(8) 0.089(9) -0.05(1)
C225 0.085(7) 0.086(8) 0.063(6) 0.010(5) 0.044(5) 0.000(6)
Ow1 0.077(4) 0.061(4) 0.061(3) 0.018(3) 0.042(3) 0.012(3)
Ow2 0.081(4) 0.059(3) 0.053(3) -0.003(3) 0.037(3) -0.004(3)
Ow3 0.068(4) 0.074(4) 0.079(4) -0.013(4) 0.022(3) -0.027(3)
Ow4 0.090(5) 0.116(6) 0.066(4) -0.011(4) 0.044(4) -0.005(4)
Ow5 0.121(6) 0.123(6) 0.093(5) 0.049(5) 0.077(5) 0.054(5)

loop_
_atom_site_label
_atom_site_type_symbol
_atom_site_fract_x
_atom_site_fract_y
_atom_site_fract_z
_atom_site_U_iso_or_equiv
_atom_site_thermal_displace_type
Cu1 Cu 0.4353(1) 0.5000(0) 0.3149(1) 0.0422(3) Uani
N11 N 0.5998(5) 0.5021(6) 0.2897(5) 0.044(3) Uani
O111 O 0.5173(5) 0.6201(5) 0.4333(5) 0.058(3) Uani
O112 O 0.6879(6) 0.7318(5) 0.5034(6) 0.068(3) Uani
C111 C 0.6308(8) 0.6491(6) 0.4446(7) 0.047(3) Uani
C112 C 0.6976(7) 0.5747(8) 0.3849(7) 0.048(3) Uani
C113 C 0.765(1) 0.640(1) 0.312(1) 0.096(5) Uani
C114 C 0.720(1) 0.5842(9) 0.1883(9) 0.075(4) Uani
C115 C 0.5841(9) 0.5424(8) 0.1625(7) 0.066(4) Uani
N12 N 0.2605(6) 0.5295(5) 0.3146(5) 0.046(3) Uani
O121 O 0.3370(5) 0.4063(5) 0.1695(5) 0.057(3) Uani
O122 O 0.1420(7) 0.3363(7) 0.0565(6) 0.090(4) Uani
C121 C 0.2177(9) 0.3919(8) 0.1426(7) 0.054(4) Uani
C122 C 0.1626(8) 0.4499(8) 0.2251(8) 0.054(3) Uani
C123 C 0.043(1) 0.518(1) 0.150(1) 0.109(6) Uani
C124 C 0.074(1) 0.632(1) 0.202(2) 0.127(6) Uani
C125 C 0.2111(9) 0.6426(8) 0.2719(9) 0.070(4) Uani
Cu2 Cu 0.6121(1) 1.0761(1) 0.2665(1) 0.0664(5) Uani
N21 N 0.4527(6) 1.0312(6) 0.2910(5) 0.052(3) Uani
O211 O 0.5675(6) 0.9547(5) 0.1487(5) 0.061(3) Uani
O212 O 0.4401(7) 0.8066(6) 0.0852(7) 0.084(3) Uani
C211 C 0.4762(8) 0.8920(7) 0.1490(7) 0.051(3) Uani
C212 C 0.4097(7) 0.9224(7) 0.2324(7) 0.048(3) Uani
C213 C 0.2582(9) 0.9318(8) 0.159(1) 0.075(4) Uani
C214 C 0.222(1) 1.036(1) 0.208(1) 0.092(5) Uani
C215 C 0.337(1) 1.1044(8) 0.234(1) 0.071(4) Uani
N22 N 0.7835(6) 1.1081(5) 0.2620(6) 0.049(3) Uani
O221 O 0.6597(5) 1.1927(6) 0.3923(5) 0.065(3) Uani
O222 O 0.7975(7) 1.3276(5) 0.4736(7) 0.077(3) Uani
C221 C 0.7638(7) 1.2417(6) 0.4123(7) 0.044(3) Uani
C222 C 0.8547(8) 1.1910(8) 0.3589(8) 0.058(4) Uani
C223 C 0.916(2) 1.270(1) 0.300(2) 0.142(9) Uani
C224 C 0.897(1) 1.224(1) 0.180(1) 0.113(6) Uani
C225 C 0.790(1) 1.1411(9) 0.1406(9) 0.073(4) Uani
Ow1 O 0.5078(5) 0.3593(5) 0.4628(5) 0.062(3) Uani
Ow2 O 0.7644(6) 0.9346(5) 0.4615(5) 0.061(3) Uani
Ow3 O 0.0339(6) 0.4180(5) 0.6144(6) 0.076(3) Uani
Ow4 O 0.1959(6) 0.3535(6) 0.8482(6) 0.086(3) Uani
Ow5 O 0.5053(8) 1.2474(7) 0.1184(7) 0.101(4) Uani

loop_
_atom_type_symbol
_atom_type_description
_atom_type_scat_dispersion_real
_atom_type_scat_dispersion_imag
_atom_type_scat_source
Cu Cu 0.263 1.266 'International Tables, Vol IV, Table 2.3.1'
O O 0.008 0.006 'International Tables, Vol IV, Table 2.3.1'
N N 0.004 0.003 'International Tables, Vol IV, Table 2.3.1'
C C 0.002 0.002 'International Tables, Vol IV, Table 2.3.1'
H H 0.000 0.000 'International Tables, Vol IV, Table 2.3.1'

loop_
_geom_angle_atom_site_label_1
_geom_angle_atom_site_label_2
_geom_angle_atom_site_label_3
_geom_angle
N11 Cu1 O111 84.6(3)
N11 Cu1 N12 166.4(3)
N11 Cu1 O121 95.5(3)
N11 Cu1 Ow1 93.7(2)
O111 Cu1 N12 92.0(3)
O111 Cu1 O121 167.3(3)
O111 Cu1 Ow1 96.6(2)
N12 Cu1 O121 84.9(3)
N12 Cu1 Ow1 99.8(2)
O121 Cu1 Ow1 96.1(2)
C112 N11 C115 106.7(6)
O111 C111 O112 123.0(8)
O111 C111 C112 116.8(7)
O112 C111 C112 120.2(7)
N11 C112 C111 110.5(7)
N11 C112 C113 105.6(7)
C111 C112 C113 112.9(8)
C112 C113 C114 104.6(9)
C113 C114 C115 104.4(9)
N11 C115 C114 103.0(7)
C122 N12 C125 107.7(7)
O121 C121 O122 125.9(9)
O121 C121 C122 116.9(8)
O122 C121 C122 117.2(8)
N12 C122 C121 111.6(7)
N12 C122 C123 104.9(8)
C121 C122 C123 112.8(8)
C122 C123 C124 106(1)
C123 C124 C125 109(1)
N12 C125 C124 106(1)
N21 Cu2 O211 85.1(3)
N21 Cu2 N22 172.4(3)
N21 Cu2 O221 93.9(3)
N21 Cu2 Ow2 89.4(2)
N21 Cu2 Ow5 97.1(3)
O211 Cu2 N22 95.4(3)
O211 Cu2 O221 177.0(3)
O211 Cu2 Ow2 89.6(2)
O211 Cu2 Ow5 103.2(3)
N22 Cu2 O221 85.2(3)
N22 Cu2 Ow 83.0(2)
N22 Cu2 Ow5 90.2(3)
O221 Cu2 Ow2 87.5(2)
O221 Cu2 Ow5 79.8(3)
Ow2 Cu2 Ow5 166.0(2)
C212 N21 C215 106.3(7)
O211 C211 O212 123.8(8)
O211 C211 C212 118.1(7)
O212 C211 C212 118.0(8)
N21 C212 C211 111.6(7)
N21 C212 C213 104.9(7)
C211 C212 C213 112.8(7)
C212 C213 C214 105.0(8)
C213 C214 C215 101.8(9)
N21 C215 C214 106.2(9)
C222 N22 C225 108.3(7)
O221 C221 O222 123.4(8)
O221 C221 C222 117.6(7)
O222 C221 C222 119.0(8)
N22 C222 C221 110.6(7)
N22 C222 C223 106.9(9)
C221 C222 C223 115.9(9)
C222 C223 C224 107(1)
C223 C224 C225 110(1)
N22 C225 C224 104.1(9)

loop_
_geom_bond_atom_site_label_1
_geom_bond_atom_site_label_2
_geom_bond_distance
Cu1 N11 1.982(7)
Cu1 O111 1.953(6)
Cu1 N12 1.987(7)
Cu1 O121 1.952(6)
Cu1 Ow1 2.321(6)
N11 C112 1.48(1)
N11 C115 1.50(1)
O111 C111 1.27(1)
O112 C111 1.23(1)
C111 C112 1.52(1)
C112 C113 1.57(2)
C113 C114 1.48(2)
C114 C115 1.51(2)
N12 C122 1.50(1)
N12 C125 1.49(1)
O121 C121 1.25(1)
O122 C121 1.21(1)
C121 C122 1.52(1)
C122 C123 1.50(2)
C123 C124 1.50(2)
C124 C125 1.41(2)
Cu2 N21 1.998(7)
Cu2 O211 1.934(6)
Cu2 N22 1.979(8)
Cu2 O221 1.947(7)
Cu2 Ow2 2.788(6)
Cu2 Ow5 2.649(8)
N21 C212 1.47(1)
N21 C215 1.48(1)
O211 C211 1.28(1)
O212 C211 1.24(1)
C211 C212 1.50(1)
C212 C213 1.55(1)
C213 C214 1.51(2)
C214 C215 1.45(2)
N22 C222 1.47(1)
N22 C225 1.50(1)
O221 C221 1.24(1)
O222 C221 1.23(1)
C221 C222 1.53(1)
C222 C223 1.50(2)
C223 C224 1.44(2)
C224 C225 1.48(2)
